data_4103113
loop_
_publ_author_name
'George R. Clark'
'Lauren A. Ferguson'
'Amy E. McIntosh'
'Tilo S\"ohnel'
'L. James Wright'

_publ_contact_author_address
;
Department of Chemistry
The University of Auckland
Private Bag 92019
Auckland 
New Zealand
;
_publ_contact_author_email lj.wright@auckland.ac.nz
_publ_contact_author_fax '0064 9 3737422'
_publ_contact_author_name 'Wright, L. James'
_publ_contact_author_phone '0064 9 3737599 Ext 88257'
_publ_section_title
;
 Functionalization of Metallabenzenes through Nucleophilic Aromatic
 Substitution of Hydrogen
;
_journal_name_full 'Journal of the American Chemical Society'
_journal_page_first 13443
_journal_page_last 13452
_journal_paper_doi 10.1021/ja105239t
_journal_volume 132
_journal_year 2010
_chemical_formula_moiety 'C47 H47 Ir N P2 S3 , P F6'
_chemical_formula_sum 'C47 H47 F6 Ir N P3 S3'
_chemical_formula_weight 1121.15
_chemical_name_systematic
; 
 ? 
;
_space_group_IT_number 2
_symmetry_cell_setting triclinic
_symmetry_space_group_name_Hall '-P 1'
_symmetry_space_group_name_H-M 'P -1'
_atom_sites_solution_hydrogens geom
_atom_sites_solution_primary direct
_atom_sites_solution_secondary difmap
_audit_creation_method SHELXL-97
_cell_angle_alpha 96.337(6)
_cell_angle_beta 90.484(6)
_cell_angle_gamma 102.217(5)
_cell_formula_units_Z 4
_cell_length_a 11.4866(8)
_cell_length_b 14.6889(10)
_cell_length_c 27.657(2)
_cell_measurement_reflns_used 3315
_cell_measurement_temperature 88(2)
_cell_measurement_theta_max 19.58
_cell_measurement_theta_min 2.47
_cell_volume 4530.5(6)
_computing_cell_refinement 'SAINT (Siemens, 1995)'
_computing_data_collection 'SMART (Siemens, 1995)'
_computing_data_reduction SAINT
_computing_molecular_graphics 'Ortep-III (Burnett & Johnson, 1996)'
_computing_publication_material 'SHELXTL (Sheldrick, 2008)'
_computing_structure_refinement 'SHELXL97 (Sheldrick, 2008)'
_computing_structure_solution 'SHELXS97 (Sheldrick, 2008)'
_diffrn_ambient_temperature 88(2)
_diffrn_measured_fraction_theta_full 0.988
_diffrn_measured_fraction_theta_max 0.988
_diffrn_measurement_device_type 'Siemens SMART CCD'
_diffrn_measurement_method 'Area detector \w scans'
_diffrn_radiation_monochromator graphite
_diffrn_radiation_source 'fine-focus sealed tube'
_diffrn_radiation_type MoK\a
_diffrn_radiation_wavelength 0.71073
_diffrn_reflns_av_R_equivalents 0.0663
_diffrn_reflns_av_sigmaI/netI 0.2711
_diffrn_reflns_limit_h_max 15
_diffrn_reflns_limit_h_min -15
_diffrn_reflns_limit_k_max 19
_diffrn_reflns_limit_k_min -19
_diffrn_reflns_limit_l_max 36
_diffrn_reflns_limit_l_min -36
_diffrn_reflns_number 75673
_diffrn_reflns_theta_full 27.98
_diffrn_reflns_theta_max 27.98
_diffrn_reflns_theta_min 0.74
_diffrn_standards_decay_% <2%
_diffrn_standards_interval_count 0
_diffrn_standards_interval_time 0
_diffrn_standards_number 0
_exptl_absorpt_coefficient_mu 3.251
_exptl_absorpt_correction_T_max 0.8543
_exptl_absorpt_correction_T_min 0.5323
_exptl_absorpt_correction_type multi-scan
_exptl_absorpt_process_details 'SADABS; Sheldrick, 1996'
_exptl_crystal_colour green
_exptl_crystal_density_diffrn 1.644
_exptl_crystal_density_method 'not measured'
_exptl_crystal_description needle
_exptl_crystal_F_000 2240
_exptl_crystal_size_max 0.15
_exptl_crystal_size_mid 0.10
_exptl_crystal_size_min 0.05
_refine_diff_density_max 3.803
_refine_diff_density_min -2.188
_refine_diff_density_rms 0.245
_refine_ls_extinction_coef 0.0122(5)
_refine_ls_extinction_expression Fc^*^=kFc[1+0.001xFc^2^\l^3^/sin(2\q)]^-1/4^
_refine_ls_extinction_method SHELXL
_refine_ls_goodness_of_fit_ref 1.012
_refine_ls_hydrogen_treatment constr
_refine_ls_matrix_type full
_refine_ls_number_parameters 1100
_refine_ls_number_reflns 21545
_refine_ls_number_restraints 754
_refine_ls_restrained_S_all 1.010
_refine_ls_R_factor_all 0.2261
_refine_ls_R_factor_gt 0.0907
_refine_ls_shift/su_max 0.001
_refine_ls_shift/su_mean 0.000
_refine_ls_structure_factor_coef Fsqd
_refine_ls_weighting_details 'calc w=1/[\s^2^(Fo^2^)+(0.1057P)^2^+0.0000P] where P=(Fo^2^+2Fc^2^)/3'
_refine_ls_weighting_scheme calc
_refine_ls_wR_factor_gt 0.1925
_refine_ls_wR_factor_ref 0.2505
_reflns_number_gt 9246
_reflns_number_total 21545
_reflns_threshold_expression >2sigma(I)
_cod_data_source_file ja105239t_si_003_2.cif
_cod_data_source_block Compound_1
_cod_original_cell_volume 4530.4(6)
_cod_database_code 4103113

loop_
_symmetry_equiv_pos_as_xyz
'x, y, z'
'-x, -y, -z'

loop_
_atom_site_label
_atom_site_type_symbol
_atom_site_fract_x
_atom_site_fract_y
_atom_site_fract_z
_atom_site_U_iso_or_equiv
_atom_site_adp_type
_atom_site_occupancy
_atom_site_symmetry_multiplicity
_atom_site_calc_flag
_atom_site_refinement_flags
Ir1 Ir 0.38786(5) 0.20265(4) 0.36956(2) 0.0364(2) Uani 1 1 d .
N1 N 0.4944(15) 0.2561(10) 0.5190(6) 0.062(4) Uani 1 1 d U
S1 S 0.4665(3) 0.3270(2) 0.43595(15) 0.0372(9) Uani 1 1 d .
S2 S 0.3955(3) 0.1302(3) 0.44513(16) 0.0402(10) Uani 1 1 d .
S3 S 0.3816(4) 0.3961(3) 0.33516(16) 0.0435(10) Uani 1 1 d .
C1 C 0.3851(11) 0.2830(9) 0.3155(6) 0.035(3) Uani 1 1 d U
C2 C 0.3848(16) 0.2530(12) 0.2649(7) 0.055(5) Uani 1 1 d U
H2 H 0.3987 0.2996 0.2431 0.067 Uiso 1 1 calc R
C3 C 0.3657(16) 0.1614(13) 0.2456(7) 0.058(5) Uani 1 1 d U
H3 H 0.3687 0.1488 0.2112 0.069 Uiso 1 1 calc R
C4 C 0.3412(14) 0.0824(10) 0.2732(6) 0.045(4) Uani 1 1 d U
H4 H 0.3277 0.0214 0.2559 0.054 Uiso 1 1 calc R
C5 C 0.3365(13) 0.0891(10) 0.3206(6) 0.038(4) Uani 1 1 d U
H5 H 0.3042 0.0323 0.3337 0.046 Uiso 1 1 calc R
C6 C 0.3702(16) 0.4583(11) 0.2828(7) 0.059(5) Uani 1 1 d U
H6A H 0.3679 0.5236 0.2938 0.089 Uiso 1 1 calc R
H6B H 0.2972 0.4283 0.2637 0.089 Uiso 1 1 calc R
H6C H 0.4394 0.4565 0.2625 0.089 Uiso 1 1 calc R
C7 C 0.4566(12) 0.2396(10) 0.4727(6) 0.038(4) Uani 1 1 d U
C8 C 0.5609(17) 0.3518(12) 0.5418(7) 0.063(5) Uani 1 1 d U
H8A H 0.6207 0.3442 0.5662 0.076 Uiso 1 1 calc R
H8B H 0.6035 0.3870 0.5164 0.076 Uiso 1 1 calc R
C9 C 0.477(2) 0.4060(12) 0.5659(8) 0.076(6) Uani 1 1 d U
H9A H 0.5213 0.4678 0.5801 0.114 Uiso 1 1 calc R
H9B H 0.4361 0.3720 0.5917 0.114 Uiso 1 1 calc R
H9C H 0.4177 0.4138 0.5418 0.114 Uiso 1 1 calc R
C10 C 0.496(2) 0.1721(17) 0.5511(8) 0.096(7) Uani 1 1 d U
H10A H 0.5068 0.1147 0.5309 0.116 Uiso 1 1 calc R
H10B H 0.5586 0.1899 0.5773 0.116 Uiso 1 1 calc R
C11 C 0.387(2) 0.1616(18) 0.5689(11) 0.112(8) Uani 1 1 d U
H11A H 0.3750 0.1113 0.5900 0.168 Uiso 1 1 calc R
H11B H 0.3278 0.1454 0.5420 0.168 Uiso 1 1 calc R
H11C H 0.3789 0.2202 0.5877 0.168 Uiso 1 1 calc R
P1 P 0.5951(3) 0.2043(2) 0.35560(15) 0.0310(9) Uani 1 1 d .
C21 C 0.6354(12) 0.0960(10) 0.3299(6) 0.042(4) Uani 1 1 d U
C22 C 0.7473(15) 0.1034(12) 0.3104(8) 0.066(6) Uani 1 1 d U
H22 H 0.7981 0.1631 0.3091 0.079 Uiso 1 1 calc R
C23 C 0.7840(15) 0.0219(12) 0.2928(9) 0.077(6) Uani 1 1 d U
H23 H 0.8589 0.0255 0.2780 0.092 Uiso 1 1 calc R
C24 C 0.7084(17) -0.0672(13) 0.2973(9) 0.082(7) Uani 1 1 d U
H24 H 0.7336 -0.1234 0.2866 0.099 Uiso 1 1 calc R
C25 C 0.6018(15) -0.0703(11) 0.3165(7) 0.053(5) Uani 1 1 d U
H25 H 0.5513 -0.1298 0.3188 0.064 Uiso 1 1 calc R
C26 C 0.5625(14) 0.0079(10) 0.3328(6) 0.044(4) Uani 1 1 d U
H26 H 0.4858 0.0029 0.3462 0.052 Uiso 1 1 calc R
C31 C 0.6966(13) 0.2263(12) 0.4097(6) 0.046(4) Uani 1 1 d U
C32 C 0.6844(17) 0.1597(17) 0.4403(6) 0.069(5) Uani 1 1 d U
H32 H 0.6241 0.1044 0.4331 0.082 Uiso 1 1 calc R
C33 C 0.759(2) 0.169(2) 0.4828(9) 0.099(7) Uani 1 1 d U
H33 H 0.7506 0.1204 0.5032 0.119 Uiso 1 1 calc R
C34 C 0.836(3) 0.244(2) 0.4926(10) 0.114(8) Uani 1 1 d U
H34 H 0.8811 0.2510 0.5222 0.137 Uiso 1 1 calc R
C35 C 0.8610(16) 0.3200(17) 0.4642(9) 0.084(6) Uani 1 1 d U
H35 H 0.9227 0.3737 0.4732 0.101 Uiso 1 1 calc R
C36 C 0.7865(16) 0.3105(15) 0.4199(8) 0.077(6) Uani 1 1 d U
H36 H 0.7974 0.3583 0.3988 0.093 Uiso 1 1 calc R
C41 C 0.6558(16) 0.2891(14) 0.3139(8) 0.063(5) Uani 1 1 d U
C42 C 0.6645(15) 0.3835(13) 0.3343(10) 0.077(6) Uani 1 1 d U
H42 H 0.6428 0.3980 0.3668 0.093 Uiso 1 1 calc R
C43 C 0.706(2) 0.454(2) 0.3050(13) 0.115(8) Uani 1 1 d U
H43 H 0.7174 0.5187 0.3170 0.138 Uiso 1 1 calc R
C44 C 0.728(3) 0.427(2) 0.2599(13) 0.118(9) Uani 1 1 d U
H44 H 0.7641 0.4762 0.2420 0.141 Uiso 1 1 calc R
C45 C 0.711(2) 0.343(2) 0.2349(10) 0.108(8) Uani 1 1 d U
H45 H 0.7197 0.3324 0.2008 0.130 Uiso 1 1 calc R
C46 C 0.6736(17) 0.2649(19) 0.2670(9) 0.086(6) Uani 1 1 d U
H46 H 0.6635 0.2009 0.2541 0.103 Uiso 1 1 calc R
P2 P 0.1876(3) 0.2042(3) 0.38767(17) 0.0411(11) Uani 1 1 d .
C51 C 0.1037(14) 0.2317(10) 0.3369(6) 0.041(4) Uani 1 1 d U
C52 C 0.0861(17) 0.1712(15) 0.2959(7) 0.069(6) Uani 1 1 d U
H52 H 0.1134 0.1144 0.2954 0.083 Uiso 1 1 calc R
C53 C 0.0301(14) 0.1885(13) 0.2551(7) 0.057(5) Uani 1 1 d U
H53 H 0.0244 0.1457 0.2263 0.068 Uiso 1 1 calc R
C54 C -0.0163(15) 0.2636(12) 0.2547(6) 0.050(4) Uani 1 1 d U
H54 H -0.0553 0.2753 0.2263 0.060 Uiso 1 1 calc R
C55 C -0.0057(14) 0.3257(12) 0.2980(7) 0.050(4) Uani 1 1 d U
H55 H -0.0393 0.3797 0.2989 0.060 Uiso 1 1 calc R
C56 C 0.0503(13) 0.3101(10) 0.3374(6) 0.040(4) Uani 1 1 d U
H56 H 0.0546 0.3522 0.3663 0.047 Uiso 1 1 calc R
C61 C 0.1741(14) 0.2822(11) 0.4428(6) 0.045(4) Uani 1 1 d U
C62 C 0.1959(12) 0.3792(9) 0.4413(6) 0.035(3) Uani 1 1 d U
H62 H 0.2167 0.4048 0.4117 0.043 Uiso 1 1 calc R
C63 C 0.1868(15) 0.4388(11) 0.4844(6) 0.049(4) Uani 1 1 d U
H63 H 0.1991 0.5047 0.4837 0.058 Uiso 1 1 calc R
C64 C 0.1599(15) 0.4006(12) 0.5271(7) 0.052(4) Uani 1 1 d U
H64 H 0.1552 0.4407 0.5561 0.062 Uiso 1 1 calc R
C65 C 0.1398(14) 0.3058(12) 0.5286(7) 0.050(4) Uani 1 1 d U
H65 H 0.1233 0.2804 0.5586 0.060 Uiso 1 1 calc R
C66 C 0.1438(14) 0.2468(11) 0.4858(7) 0.046(4) Uani 1 1 d U
H66 H 0.1251 0.1808 0.4865 0.055 Uiso 1 1 calc R
C71 C 0.0925(14) 0.0904(11) 0.3995(7) 0.048(4) Uani 1 1 d U
C72 C -0.0284(13) 0.0939(11) 0.4025(7) 0.051(5) Uani 1 1 d U
H72 H -0.0569 0.1490 0.3989 0.061 Uiso 1 1 calc R
C73 C -0.1044(17) 0.0083(13) 0.4114(9) 0.077(6) Uani 1 1 d U
H73 H -0.1866 0.0072 0.4159 0.092 Uiso 1 1 calc R
C74 C -0.0650(17) -0.0724(12) 0.4137(9) 0.074(6) Uani 1 1 d U
H74 H -0.1206 -0.1291 0.4171 0.088 Uiso 1 1 calc R
C75 C 0.0537(16) -0.0727(12) 0.4110(7) 0.061(5) Uani 1 1 d U
H75 H 0.0823 -0.1280 0.4142 0.073 Uiso 1 1 calc R
C76 C 0.1311(14) 0.0110(10) 0.4036(6) 0.047(4) Uani 1 1 d U
H76 H 0.2139 0.0121 0.4013 0.057 Uiso 1 1 calc R
Ir2 Ir 0.40913(5) 0.75512(4) 0.13897(2) 0.0311(2) Uani 1 1 d .
N2 N 0.2023(12) 0.4740(9) 0.1272(6) 0.062(4) Uani 1 1 d U
S4 S 0.3290(3) 0.6140(3) 0.08269(16) 0.0416(10) Uani 1 1 d .
S5 S 0.3120(4) 0.6297(3) 0.18609(16) 0.0512(12) Uani 1 1 d .
S6 S 0.4592(5) 0.7835(4) 0.03160(17) 0.0745(18) Uani 1 1 d .
C81 C 0.4697(13) 0.8420(12) 0.0895(6) 0.049(4) Uani 1 1 d U
C82 C 0.5105(19) 0.9392(14) 0.0982(7) 0.079(7) Uani 1 1 d U
H82 H 0.5308 0.9714 0.0705 0.095 Uiso 1 1 calc R
C83 C 0.5240(18) 0.9917(12) 0.1416(7) 0.069(6) Uani 1 1 d U
H83 H 0.5489 1.0577 0.1421 0.083 Uiso 1 1 calc R
C84 C 0.5033(14) 0.9548(10) 0.1863(6) 0.044(4) Uani 1 1 d U
H84 H 0.5181 0.9985 0.2148 0.052 Uiso 1 1 calc R
C85 C 0.4653(13) 0.8653(9) 0.1927(5) 0.033(3) Uani 1 1 d U
H85 H 0.4637 0.8505 0.2253 0.039 Uiso 1 1 calc R
C86 C 0.504(3) 0.8658(18) -0.0092(9) 0.126(10) Uani 1 1 d U
H86A H 0.4987 0.8337 -0.0424 0.189 Uiso 1 1 calc R
H86B H 0.5864 0.8990 -0.0013 0.189 Uiso 1 1 calc R
H86C H 0.4518 0.9109 -0.0069 0.189 Uiso 1 1 calc R
C87 C 0.2748(15) 0.5602(11) 0.1309(7) 0.051(4) Uani 1 1 d U
C88 C 0.1670(18) 0.4220(13) 0.0786(8) 0.076(6) Uani 1 1 d U
H88A H 0.1495 0.4665 0.0565 0.091 Uiso 1 1 calc R
H88B H 0.0925 0.3749 0.0814 0.091 Uiso 1 1 calc R
C89 C 0.261(2) 0.3716(17) 0.0551(11) 0.115(9) Uani 1 1 d U
H89A H 0.2304 0.3387 0.0233 0.172 Uiso 1 1 calc R
H89B H 0.2780 0.3262 0.0762 0.172 Uiso 1 1 calc R
H89C H 0.3344 0.4177 0.0510 0.172 Uiso 1 1 calc R
C90 C 0.156(2) 0.4305(15) 0.1682(9) 0.092(7) Uani 1 1 d U
H90A H 0.0680 0.4153 0.1666 0.111 Uiso 1 1 calc R
H90B H 0.1840 0.4713 0.1988 0.111 Uiso 1 1 calc R
C91 C 0.209(2) 0.3359(16) 0.1647(10) 0.098(8) Uani 1 1 d U
H91A H 0.1810 0.3009 0.1921 0.148 Uiso 1 1 calc R
H91B H 0.2959 0.3527 0.1658 0.148 Uiso 1 1 calc R
H91C H 0.1806 0.2970 0.1340 0.148 Uiso 1 1 calc R
P3 P 0.2207(3) 0.7971(3) 0.13656(16) 0.0390(10) Uani 1 1 d .
C101 C 0.1601(14) 0.8281(12) 0.1956(7) 0.055(5) Uani 1 1 d U
C102 C 0.0576(16) 0.8650(13) 0.1937(8) 0.073(6) Uani 1 1 d U
H102 H 0.0231 0.8702 0.1631 0.088 Uiso 1 1 calc R
C103 C 0.005(2) 0.8943(19) 0.2369(10) 0.114(8) Uani 1 1 d U
H103 H -0.0636 0.9204 0.2355 0.137 Uiso 1 1 calc R
C104 C 0.054(2) 0.8850(19) 0.2814(10) 0.110(8) Uani 1 1 d U
H104 H 0.0202 0.9039 0.3109 0.132 Uiso 1 1 calc R
C105 C 0.1542(16) 0.8475(14) 0.2817(8) 0.072(6) Uani 1 1 d U
H105 H 0.1895 0.8413 0.3120 0.086 Uiso 1 1 calc R
C106 C 0.2044(15) 0.8189(11) 0.2394(7) 0.051(4) Uani 1 1 d U
H106 H 0.2723 0.7918 0.2412 0.061 Uiso 1 1 calc R
C111 C 0.0987(14) 0.7024(11) 0.1090(7) 0.051(4) Uani 1 1 d U
C112 C 0.0189(15) 0.6520(13) 0.1395(9) 0.079(6) Uani 1 1 d U
H112 H 0.0190 0.6731 0.1733 0.095 Uiso 1 1 calc R
C113 C -0.062(2) 0.5691(17) 0.1195(11) 0.112(8) Uani 1 1 d U
H113 H -0.1048 0.5270 0.1401 0.134 Uiso 1 1 calc R
C114 C -0.077(2) 0.552(2) 0.0730(11) 0.102(7) Uani 1 1 d U
H114 H -0.1386 0.5004 0.0607 0.122 Uiso 1 1 calc R
C115 C -0.008(2) 0.6037(14) 0.0383(9) 0.087(6) Uani 1 1 d U
H115 H -0.0237 0.5901 0.0042 0.105 Uiso 1 1 calc R
C116 C 0.0865(19) 0.6777(13) 0.0592(8) 0.073(5) Uani 1 1 d U
H116 H 0.1419 0.7105 0.0385 0.087 Uiso 1 1 calc R
C121 C 0.2190(17) 0.9001(11) 0.1066(7) 0.058(5) Uani 1 1 d U
C122 C 0.2071(16) 0.9024(12) 0.0559(7) 0.059(5) Uani 1 1 d U
H122 H 0.2017 0.8464 0.0344 0.071 Uiso 1 1 calc R
C123 C 0.2031(19) 0.9857(14) 0.0370(8) 0.076(6) Uani 1 1 d U
H123 H 0.1972 0.9866 0.0028 0.092 Uiso 1 1 calc R
C124 C 0.208(2) 1.0662(14) 0.0675(9) 0.094(7) Uani 1 1 d U
H124 H 0.1891 1.1191 0.0546 0.113 Uiso 1 1 calc R
C125 C 0.237(3) 1.0730(16) 0.1142(10) 0.111(8) Uani 1 1 d U
H125 H 0.2610 1.1325 0.1328 0.134 Uiso 1 1 calc R
C126 C 0.230(2) 0.9882(13) 0.1360(8) 0.081(6) Uani 1 1 d U
H126 H 0.2337 0.9904 0.1705 0.098 Uiso 1 1 calc R
P4 P 0.5922(3) 0.7080(3) 0.14776(18) 0.0502(13) Uani 1 1 d .
C131 C 0.7185(14) 0.7909(11) 0.1246(7) 0.055(5) Uani 1 1 d U
C132 C 0.7446(16) 0.8801(13) 0.1471(10) 0.089(7) Uani 1 1 d U
H132 H 0.7015 0.8970 0.1746 0.106 Uiso 1 1 calc R
C133 C 0.8346(17) 0.9471(14) 0.1297(9) 0.080(6) Uani 1 1 d U
H133 H 0.8558 1.0085 0.1466 0.096 Uiso 1 1 calc R
C134 C 0.8914(19) 0.9248(14) 0.0892(8) 0.072(5) Uani 1 1 d U
H134 H 0.9485 0.9716 0.0761 0.086 Uiso 1 1 calc R
C135 C 0.8664(15) 0.8341(13) 0.0669(8) 0.062(5) Uani 1 1 d U
H135 H 0.9093 0.8167 0.0394 0.074 Uiso 1 1 calc R
C136 C 0.7802(15) 0.7701(14) 0.0847(7) 0.061(5) Uani 1 1 d U
H136 H 0.7619 0.7080 0.0687 0.073 Uiso 1 1 calc R
C141 C 0.5927(13) 0.5895(12) 0.1205(7) 0.050(4) Uani 1 1 d U
C142 C 0.5917(15) 0.5716(13) 0.0678(7) 0.060(5) Uani 1 1 d U
H142 H 0.5860 0.6195 0.0480 0.072 Uiso 1 1 calc R
C143 C 0.5994(13) 0.4813(12) 0.0467(7) 0.055(5) Uani 1 1 d U
H143 H 0.6007 0.4678 0.0123 0.066 Uiso 1 1 calc R
C144 C 0.6049(15) 0.4143(13) 0.0757(7) 0.061(5) Uani 1 1 d U
H144 H 0.6126 0.3546 0.0607 0.074 Uiso 1 1 calc R
C145 C 0.6001(15) 0.4269(13) 0.1259(7) 0.060(5) Uani 1 1 d U
H145 H 0.5981 0.3767 0.1449 0.072 Uiso 1 1 calc R
C146 C 0.5984(14) 0.5178(13) 0.1472(7) 0.060(5) Uani 1 1 d U
H146 H 0.6015 0.5299 0.1816 0.073 Uiso 1 1 calc R
C151 C 0.6473(16) 0.7042(11) 0.2109(8) 0.060(5) Uani 1 1 d U
C152 C 0.7652(18) 0.7015(15) 0.2190(9) 0.085(6) Uani 1 1 d U
H152 H 0.8179 0.7040 0.1926 0.102 Uiso 1 1 calc R
C153 C 0.808(2) 0.6950(14) 0.2662(10) 0.084(6) Uani 1 1 d U
H153 H 0.8897 0.6950 0.2710 0.101 Uiso 1 1 calc R
C154 C 0.739(2) 0.6891(14) 0.3035(10) 0.089(7) Uani 1 1 d U
H154 H 0.7696 0.6852 0.3350 0.107 Uiso 1 1 calc R
C155 C 0.6189(19) 0.6888(12) 0.2958(8) 0.073(5) Uani 1 1 d U
H155 H 0.5665 0.6829 0.3222 0.088 Uiso 1 1 calc R
C156 C 0.5751(17) 0.6968(11) 0.2500(7) 0.056(5) Uani 1 1 d U
H156 H 0.4931 0.6973 0.2456 0.067 Uiso 1 1 calc R
P5 P 0.1163(12) 0.6170(7) 0.3620(4) 0.168(6) Uani 1 1 d .
F1 F 0.209(2) 0.5560(18) 0.3627(8) 0.222(13) Uani 1 1 d .
F2 F -0.015(2) 0.5278(14) 0.3611(8) 0.174(8) Uani 1 1 d .
F3 F 0.101(2) 0.5994(16) 0.4172(11) 0.206(10) Uani 1 1 d .
F4 F 0.027(2) 0.6816(13) 0.3637(12) 0.234(14) Uani 1 1 d .
F5 F 0.2054(17) 0.7023(11) 0.3800(9) 0.186(11) Uani 1 1 d .
F6 F 0.1079(17) 0.597(2) 0.3090(6) 0.225(14) Uani 1 1 d .
P6 P 0.1864(12) 0.7850(4) -0.0988(3) 0.127(4) Uani 1 1 d .
F7 F 0.2055(12) 0.7423(8) -0.0501(5) 0.095(4) Uani 1 1 d .
F8 F 0.2377(18) 0.8864(7) -0.0727(5) 0.154(8) Uani 1 1 d .
F9 F 0.060(2) 0.7954(11) -0.0853(11) 0.223(15) Uani 1 1 d .
F10 F 0.169(3) 0.8267(9) -0.1478(6) 0.211(13) Uani 1 1 d .
F11 F 0.1364(13) 0.6829(7) -0.1257(5) 0.105(5) Uani 1 1 d .
F12 F 0.3254(18) 0.7749(10) -0.1145(6) 0.132(7) Uani 1 1 d .

loop_
_atom_site_aniso_label
_atom_site_aniso_U_11
_atom_site_aniso_U_22
_atom_site_aniso_U_33
_atom_site_aniso_U_23
_atom_site_aniso_U_13
_atom_site_aniso_U_12
Ir1 0.0275(4) 0.0261(3) 0.0524(5) -0.0052(3) -0.0122(3) 0.0044(2)
N1 0.083(11) 0.040(7) 0.060(9) 0.003(7) -0.014(8) 0.007(7)
S1 0.028(2) 0.0261(18) 0.054(3) -0.0032(17) -0.0109(18) 0.0027(15)
S2 0.030(2) 0.0270(19) 0.062(3) 0.0038(18) -0.0051(19) 0.0035(15)
S3 0.037(2) 0.031(2) 0.062(3) 0.0013(19) -0.011(2) 0.0072(17)
C1 0.014(7) 0.021(7) 0.067(10) -0.004(7) -0.005(6) 0.006(5)
C2 0.064(11) 0.045(8) 0.057(10) -0.013(8) -0.027(9) 0.024(8)
C3 0.059(11) 0.066(10) 0.046(9) -0.015(7) -0.034(8) 0.020(9)
C4 0.042(9) 0.028(7) 0.061(10) -0.021(7) -0.020(8) 0.015(7)
C5 0.027(8) 0.033(8) 0.057(9) -0.002(7) 0.015(7) 0.016(6)
C6 0.049(10) 0.034(8) 0.096(13) 0.019(9) -0.008(9) 0.006(7)
C7 0.025(8) 0.030(7) 0.064(9) 0.006(7) -0.002(7) 0.016(6)
C8 0.069(12) 0.048(9) 0.072(12) -0.002(9) -0.029(9) 0.017(8)
C9 0.099(14) 0.038(9) 0.077(13) -0.009(9) -0.004(11) -0.010(9)
C10 0.112(15) 0.091(12) 0.060(12) 0.006(10) 0.006(11) -0.037(12)
C11 0.106(15) 0.089(15) 0.129(18) -0.006(13) -0.016(13) 0.007(13)
P1 0.027(2) 0.0231(18) 0.042(2) 0.0007(16) -0.0086(17) 0.0059(15)
C21 0.015(7) 0.038(7) 0.064(10) -0.024(7) -0.004(7) 0.003(6)
C22 0.039(9) 0.043(9) 0.102(14) -0.033(9) -0.004(9) 0.002(7)
C23 0.033(9) 0.046(9) 0.134(16) -0.049(10) 0.014(10) -0.001(7)
C24 0.049(10) 0.051(9) 0.137(17) -0.045(11) -0.003(10) 0.017(8)
C25 0.048(9) 0.034(8) 0.073(12) -0.017(8) -0.009(8) 0.012(7)
C26 0.037(8) 0.036(8) 0.060(10) -0.005(7) -0.015(7) 0.017(6)
C31 0.025(8) 0.057(9) 0.057(10) -0.007(8) -0.008(7) 0.023(7)
C32 0.053(11) 0.129(14) 0.040(10) 0.038(10) 0.020(8) 0.040(10)
C33 0.061(13) 0.172(18) 0.073(13) 0.029(14) 0.008(10) 0.035(12)
C34 0.113(17) 0.146(18) 0.080(14) -0.026(12) -0.002(13) 0.038(14)
C35 0.023(9) 0.092(12) 0.121(15) -0.061(10) -0.015(9) 0.017(9)
C36 0.040(10) 0.079(11) 0.102(13) -0.046(10) -0.009(9) 0.018(8)
C41 0.048(10) 0.066(10) 0.082(11) 0.030(10) -0.021(9) 0.016(9)
C42 0.026(9) 0.059(10) 0.151(15) 0.050(10) 0.003(10) -0.001(8)
C43 0.102(17) 0.086(13) 0.171(18) 0.053(13) -0.010(16) 0.032(13)
C44 0.093(16) 0.126(15) 0.130(16) 0.076(14) -0.038(14) -0.013(14)
C45 0.067(13) 0.176(17) 0.073(13) 0.052(12) -0.022(11) -0.013(14)
C46 0.046(11) 0.123(14) 0.085(12) 0.040(11) -0.037(10) -0.004(10)
P2 0.026(2) 0.027(2) 0.066(3) -0.008(2) -0.017(2) 0.0048(16)
C51 0.035(8) 0.029(7) 0.056(9) -0.006(7) -0.001(7) 0.004(6)
C52 0.057(11) 0.080(12) 0.072(12) -0.022(9) -0.025(9) 0.035(10)
C53 0.034(9) 0.073(11) 0.057(10) -0.027(9) -0.024(8) 0.018(8)
C54 0.047(10) 0.064(10) 0.037(9) 0.004(8) 0.003(7) 0.007(8)
C55 0.037(9) 0.042(9) 0.071(11) -0.001(8) -0.012(8) 0.012(7)
C56 0.027(8) 0.033(7) 0.057(9) 0.002(7) -0.007(7) 0.006(6)
C61 0.033(8) 0.044(8) 0.056(9) -0.008(7) -0.012(7) 0.009(7)
C62 0.028(8) 0.027(7) 0.044(8) 0.004(6) -0.011(6) -0.009(6)
C63 0.054(10) 0.034(8) 0.059(10) -0.005(7) -0.005(8) 0.020(7)
C64 0.052(10) 0.050(9) 0.053(9) -0.004(8) 0.003(8) 0.017(8)
C65 0.040(9) 0.059(9) 0.049(9) -0.001(8) -0.013(7) 0.008(8)
C66 0.041(9) 0.028(7) 0.068(10) 0.005(7) 0.002(8) 0.010(7)
C71 0.030(8) 0.035(8) 0.075(11) -0.002(8) -0.004(8) 0.006(6)
C72 0.020(7) 0.028(7) 0.101(13) 0.001(8) -0.004(8) -0.001(6)
C73 0.040(9) 0.045(9) 0.145(17) 0.023(11) -0.011(11) 0.005(7)
C74 0.049(9) 0.036(8) 0.133(16) 0.026(10) -0.022(11) -0.005(8)
C75 0.048(9) 0.035(8) 0.096(13) 0.002(9) -0.009(9) 0.005(7)
C76 0.036(8) 0.023(7) 0.078(11) -0.005(7) -0.024(8) -0.001(6)
Ir2 0.0219(3) 0.0274(3) 0.0412(4) -0.0036(3) -0.0060(3) 0.0034(2)
N2 0.051(8) 0.039(7) 0.088(10) 0.015(7) -0.059(7) -0.009(6)
S4 0.024(2) 0.039(2) 0.058(3) -0.017(2) -0.0098(18) 0.0103(16)
S5 0.050(3) 0.045(2) 0.050(3) 0.013(2) -0.027(2) -0.010(2)
S6 0.066(3) 0.090(4) 0.038(3) -0.004(3) 0.007(2) -0.043(3)
C81 0.023(8) 0.066(10) 0.052(10) -0.007(8) -0.004(7) 0.002(7)
C82 0.089(13) 0.079(11) 0.041(9) 0.017(9) -0.023(9) -0.047(10)
C83 0.095(13) 0.039(9) 0.056(10) 0.014(7) -0.028(10) -0.027(9)
C84 0.048(9) 0.029(7) 0.049(9) -0.006(7) -0.016(7) 0.003(7)
C85 0.037(8) 0.031(7) 0.033(8) 0.004(6) -0.008(6) 0.014(6)
C86 0.143(18) 0.112(16) 0.078(15) 0.006(13) -0.009(14) -0.073(14)
C87 0.054(10) 0.035(8) 0.063(11) 0.012(7) -0.023(8) 0.006(7)
C88 0.073(12) 0.046(10) 0.099(12) -0.013(9) -0.058(10) 0.005(9)
C89 0.127(17) 0.071(13) 0.148(18) -0.012(13) -0.049(14) 0.042(13)
C90 0.082(13) 0.076(12) 0.111(13) 0.058(11) -0.046(11) -0.023(10)
C91 0.113(17) 0.074(12) 0.108(16) 0.029(12) -0.002(13) 0.007(12)
P3 0.032(2) 0.028(2) 0.054(3) -0.0139(19) -0.0170(19) 0.0120(17)
C101 0.031(8) 0.050(9) 0.075(11) -0.032(9) -0.010(8) 0.006(7)
C102 0.041(10) 0.072(12) 0.094(12) -0.043(10) -0.014(9) 0.010(8)
C103 0.079(14) 0.140(17) 0.113(14) -0.079(14) -0.012(11) 0.047(13)
C104 0.051(11) 0.143(18) 0.106(13) -0.075(13) 0.001(11) -0.001(11)
C105 0.030(9) 0.085(12) 0.078(11) -0.031(10) 0.013(8) -0.017(8)
C106 0.040(9) 0.036(8) 0.066(10) -0.025(8) 0.014(8) 0.000(7)
C111 0.039(9) 0.042(8) 0.069(10) -0.029(8) -0.032(7) 0.024(7)
C112 0.029(9) 0.054(10) 0.133(14) -0.029(10) 0.017(10) -0.022(8)
C113 0.081(14) 0.086(13) 0.137(15) -0.068(13) 0.032(13) -0.013(10)
C114 0.052(12) 0.105(15) 0.143(16) -0.035(13) -0.036(12) 0.035(10)
C115 0.113(15) 0.054(11) 0.098(13) -0.038(9) -0.074(11) 0.053(10)
C116 0.090(13) 0.051(10) 0.080(11) -0.010(9) -0.049(10) 0.031(9)
C121 0.073(12) 0.028(7) 0.072(11) -0.001(8) -0.031(9) 0.012(8)
C122 0.062(11) 0.047(9) 0.063(10) -0.008(8) -0.045(9) 0.010(8)
C123 0.090(14) 0.064(11) 0.070(12) 0.017(9) -0.035(11) 0.001(10)
C124 0.124(16) 0.048(10) 0.112(14) -0.006(10) -0.069(13) 0.034(11)
C125 0.17(2) 0.063(11) 0.106(14) 0.012(11) -0.068(15) 0.045(13)
C126 0.108(15) 0.047(9) 0.090(12) -0.007(8) -0.069(11) 0.030(10)
P4 0.022(2) 0.045(2) 0.077(3) -0.031(2) -0.015(2) 0.0129(18)
C131 0.027(8) 0.045(8) 0.085(12) -0.035(8) -0.010(7) 0.012(7)
C132 0.030(9) 0.062(11) 0.151(17) -0.048(11) -0.007(10) -0.011(8)
C133 0.041(10) 0.055(10) 0.132(16) -0.038(11) 0.001(10) 0.011(8)
C134 0.067(12) 0.057(10) 0.099(13) 0.001(10) -0.022(9) 0.033(9)
C135 0.030(9) 0.068(10) 0.083(12) -0.012(9) -0.017(8) 0.010(8)
C136 0.028(9) 0.068(10) 0.083(12) -0.013(9) -0.012(8) 0.014(8)
C141 0.023(8) 0.055(9) 0.066(10) -0.033(8) -0.009(7) 0.016(7)
C142 0.037(9) 0.055(9) 0.086(11) -0.017(9) -0.013(9) 0.021(8)
C143 0.026(8) 0.056(9) 0.075(11) -0.029(8) -0.030(8) 0.013(7)
C144 0.043(10) 0.061(10) 0.076(11) -0.038(9) -0.028(9) 0.028(8)
C145 0.048(10) 0.054(9) 0.076(11) -0.025(9) -0.014(9) 0.027(8)
C146 0.035(9) 0.072(10) 0.073(11) -0.024(8) -0.025(8) 0.026(8)
C151 0.049(10) 0.035(8) 0.088(11) -0.033(9) -0.037(8) 0.010(7)
C152 0.060(10) 0.088(13) 0.098(12) -0.058(11) -0.031(10) 0.029(10)
C153 0.061(11) 0.057(11) 0.127(15) -0.032(12) -0.063(10) 0.023(10)
C154 0.107(14) 0.054(11) 0.109(14) -0.024(11) -0.055(11) 0.040(12)
C155 0.087(11) 0.036(9) 0.092(12) -0.015(9) -0.052(10) 0.017(9)
C156 0.059(10) 0.032(8) 0.076(11) -0.022(8) -0.035(8) 0.023(8)
P5 0.292(14) 0.108(6) 0.125(7) -0.070(6) -0.145(8) 0.138(9)
F1 0.32(3) 0.27(3) 0.182(19) 0.118(19) 0.13(2) 0.25(3)
F2 0.22(2) 0.132(15) 0.174(19) 0.008(14) -0.031(17) 0.055(16)
F3 0.20(2) 0.158(19) 0.27(3) 0.09(2) -0.01(2) 0.042(17)
F4 0.23(2) 0.106(13) 0.38(4) 0.001(18) -0.15(2) 0.082(15)
F5 0.168(17) 0.095(11) 0.28(3) 0.082(15) -0.141(17) -0.034(11)
F6 0.140(16) 0.38(3) 0.073(11) 0.024(16) -0.017(10) -0.13(2)
P6 0.230(11) 0.030(3) 0.107(6) 0.000(3) -0.113(7) 0.006(5)
F7 0.124(11) 0.071(8) 0.093(9) 0.030(7) -0.028(8) 0.015(7)
F8 0.29(2) 0.030(6) 0.112(11) 0.008(7) -0.127(13) -0.016(9)
F9 0.24(2) 0.070(11) 0.35(4) -0.072(16) -0.20(3) 0.085(14)
F10 0.46(4) 0.048(8) 0.101(12) 0.002(8) -0.159(18) 0.012(13)
F11 0.131(12) 0.044(6) 0.128(11) -0.001(7) -0.066(9) -0.001(7)
F12 0.173(16) 0.085(10) 0.114(12) 0.049(9) -0.060(11) -0.045(11)

loop_
_atom_type_symbol
_atom_type_description
_atom_type_scat_dispersion_real
_atom_type_scat_dispersion_imag
_atom_type_scat_source
C C 0.0033 0.0016 'International Tables Vol C Tables 4.2.6.8 and 6.1.1.4'
H H 0.0000 0.0000 'International Tables Vol C Tables 4.2.6.8 and 6.1.1.4'
N N 0.0061 0.0033 'International Tables Vol C Tables 4.2.6.8 and 6.1.1.4'
F F 0.0171 0.0103 'International Tables Vol C Tables 4.2.6.8 and 6.1.1.4'
P P 0.1023 0.0942 'International Tables Vol C Tables 4.2.6.8 and 6.1.1.4'
S S 0.1246 0.1234 'International Tables Vol C Tables 4.2.6.8 and 6.1.1.4'
Ir Ir -1.4442 7.9887 'International Tables Vol C Tables 4.2.6.8 and 6.1.1.4'

loop_
_geom_angle_atom_site_label_1
_geom_angle_atom_site_label_2
_geom_angle_atom_site_label_3
_geom_angle
C1 Ir1 C5 88.5(6)
C1 Ir1 P2 92.0(4)
C5 Ir1 P2 91.1(4)
C1 Ir1 P1 89.8(4)
C5 Ir1 P1 91.4(4)
P2 Ir1 P1 176.92(14)
C1 Ir1 S2 170.0(4)
C5 Ir1 S2 101.4(5)
P2 Ir1 S2 86.09(15)
P1 Ir1 S2 91.75(13)
C1 Ir1 S1 98.8(4)
C5 Ir1 S1 171.4(5)
P2 Ir1 S1 93.01(13)
P1 Ir1 S1 84.21(13)
S2 Ir1 S1 71.49(13)
C7 N1 C8 122.7(15)
C7 N1 C10 121.3(14)
C8 N1 C10 114.9(14)
C7 S1 Ir1 86.6(5)
C7 S2 Ir1 87.0(6)
C1 S3 C6 108.9(8)
C2 C1 S3 120.2(12)
C2 C1 Ir1 126.1(11)
S3 C1 Ir1 113.7(9)
C3 C2 C1 124.0(18)
C3 C2 H2 118.0
C1 C2 H2 118.0
C2 C3 C4 125.0(17)
C2 C3 H3 117.5
C4 C3 H3 117.5
C5 C4 C3 124.3(14)
C5 C4 H4 117.9
C3 C4 H4 117.9
C4 C5 Ir1 129.0(13)
C4 C5 H5 115.5
Ir1 C5 H5 115.5
S3 C6 H6A 109.5
S3 C6 H6B 109.5
H6A C6 H6B 109.5
S3 C6 H6C 109.5
H6A C6 H6C 109.5
H6B C6 H6C 109.5
N1 C7 S2 122.9(12)
N1 C7 S1 122.3(12)
S2 C7 S1 114.7(10)
C9 C8 N1 110.7(16)
C9 C8 H8A 109.5
N1 C8 H8A 109.5
C9 C8 H8B 109.5
N1 C8 H8B 109.5
H8A C8 H8B 108.1
C8 C9 H9A 109.5
C8 C9 H9B 109.5
H9A C9 H9B 109.5
C8 C9 H9C 109.5
H9A C9 H9C 109.5
H9B C9 H9C 109.5
C11 C10 N1 100(2)
C11 C10 H10A 111.8
N1 C10 H10A 111.8
C11 C10 H10B 111.8
N1 C10 H10B 111.8
H10A C10 H10B 109.5
C10 C11 H11A 109.5
C10 C11 H11B 109.5
H11A C11 H11B 109.5
C10 C11 H11C 109.5
H11A C11 H11C 109.5
H11B C11 H11C 109.5
C21 P1 C41 104.3(9)
C21 P1 C31 96.6(7)
C41 P1 C31 107.8(8)
C21 P1 Ir1 118.4(5)
C41 P1 Ir1 111.1(6)
C31 P1 Ir1 117.0(5)
C22 C21 C26 120.1(14)
C22 C21 P1 117.1(11)
C26 C21 P1 122.5(12)
C21 C22 C23 118.9(16)
C21 C22 H22 120.5
C23 C22 H22 120.5
C22 C23 C24 119.5(17)
C22 C23 H23 120.2
C24 C23 H23 120.2
C25 C24 C23 119.1(17)
C25 C24 H24 120.5
C23 C24 H24 120.5
C24 C25 C26 122.6(17)
C24 C25 H25 118.7
C26 C25 H25 118.7
C25 C26 C21 119.6(16)
C25 C26 H26 120.2
C21 C26 H26 120.2
C32 C31 C36 119.8(18)
C32 C31 P1 117.8(14)
C36 C31 P1 122.4(16)
C31 C32 C33 122(2)
C31 C32 H32 118.8
C33 C32 H32 118.8
C34 C33 C32 118(3)
C34 C33 H33 121.0
C32 C33 H33 121.0
C33 C34 C35 127(3)
C33 C34 H34 116.7
C35 C34 H34 116.7
C34 C35 C36 116(2)
C34 C35 H35 122.0
C36 C35 H35 122.0
C31 C36 C35 117(2)
C31 C36 H36 121.4
C35 C36 H36 121.4
C46 C41 C42 123(2)
C46 C41 P1 123.3(18)
C42 C41 P1 112.9(17)
C43 C42 C41 118(3)
C43 C42 H42 121.1
C41 C42 H42 121.1
C44 C43 C42 116(3)
C44 C43 H43 121.9
C42 C43 H43 121.9
C43 C44 C45 132(3)
C43 C44 H44 114.0
C45 C44 H44 114.0
C44 C45 C46 112(3)
C44 C45 H45 123.9
C46 C45 H45 123.9
C41 C46 C45 118(2)
C41 C46 H46 121.0
C45 C46 H46 121.0
C51 P2 C61 110.4(7)
C51 P2 C71 100.5(7)
C61 P2 C71 103.3(8)
C51 P2 Ir1 113.0(6)
C61 P2 Ir1 112.6(5)
C71 P2 Ir1 116.1(5)
C52 C51 C56 116.3(16)
C52 C51 P2 118.2(13)
C56 C51 P2 125.4(12)
C51 C52 C53 122.3(18)
C51 C52 H52 118.8
C53 C52 H52 118.8
C54 C53 C52 121.4(17)
C54 C53 H53 119.3
C52 C53 H53 119.3
C53 C54 C55 117.6(16)
C53 C54 H54 121.2
C55 C54 H54 121.2
C56 C55 C54 121.1(16)
C56 C55 H55 119.4
C54 C55 H55 119.4
C55 C56 C51 120.9(16)
C55 C56 H56 119.5
C51 C56 H56 119.5
C66 C61 C62 119.3(15)
C66 C61 P2 120.8(12)
C62 C61 P2 119.9(14)
C61 C62 C63 119.3(15)
C61 C62 H62 120.3
C63 C62 H62 120.3
C64 C63 C62 119.5(15)
C64 C63 H63 120.3
C62 C63 H63 120.3
C65 C64 C63 121.1(17)
C65 C64 H64 119.4
C63 C64 H64 119.4
C64 C65 C66 119.4(17)
C64 C65 H65 120.3
C66 C65 H65 120.3
C61 C66 C65 121.2(15)
C61 C66 H66 119.4
C65 C66 H66 119.4
C76 C71 C72 122.0(15)
C76 C71 P2 125.5(12)
C72 C71 P2 112.5(12)
C71 C72 C73 114.5(15)
C71 C72 H72 122.8
C73 C72 H72 122.8
C74 C73 C72 123.0(18)
C74 C73 H73 118.5
C72 C73 H73 118.5
C73 C74 C75 120.7(17)
C73 C74 H74 119.7
C75 C74 H74 119.7
C74 C75 C76 117.6(17)
C74 C75 H75 121.2
C76 C75 H75 121.2
C71 C76 C75 122.2(16)
C71 C76 H76 118.9
C75 C76 H76 118.9
C81 Ir2 C85 88.6(6)
C81 Ir2 P4 94.0(5)
C85 Ir2 P4 89.8(4)
C81 Ir2 P3 90.7(5)
C85 Ir2 P3 88.8(4)
P4 Ir2 P3 175.05(18)
C81 Ir2 S5 168.8(4)
C85 Ir2 S5 102.0(4)
P4 Ir2 S5 89.71(17)
P3 Ir2 S5 85.90(16)
C81 Ir2 S4 98.1(5)
C85 Ir2 S4 173.1(4)
P4 Ir2 S4 91.24(13)
P3 Ir2 S4 89.50(12)
S5 Ir2 S4 71.14(15)
C87 N2 C90 122.9(16)
C87 N2 C88 119.7(16)
C90 N2 C88 117.4(15)
C87 S4 Ir2 88.3(6)
C87 S5 Ir2 87.2(6)
C81 S6 C86 108.3(11)
C82 C81 S6 121.8(15)
C82 C81 Ir2 126.5(13)
S6 C81 Ir2 111.7(9)
C83 C82 C81 126.9(18)
C83 C82 H82 116.5
C81 C82 H82 116.5
C82 C83 C84 123.9(16)
C82 C83 H83 118.1
C84 C83 H83 118.1
C85 C84 C83 126.7(15)
C85 C84 H84 116.7
C83 C84 H84 116.7
C84 C85 Ir2 126.5(12)
C84 C85 H85 116.7
Ir2 C85 H85 116.7
S6 C86 H86A 109.5
S6 C86 H86B 109.5
H86A C86 H86B 109.5
S6 C86 H86C 109.5
H86A C86 H86C 109.5
H86B C86 H86C 109.5
N2 C87 S4 123.7(14)
N2 C87 S5 122.9(14)
S4 C87 S5 113.3(9)
N2 C88 C89 114.8(16)
N2 C88 H88A 108.6
C89 C88 H88A 108.6
N2 C88 H88B 108.6
C89 C88 H88B 108.6
H88A C88 H88B 107.5
C88 C89 H89A 109.5
C88 C89 H89B 109.5
H89A C89 H89B 109.5
C88 C89 H89C 109.5
H89A C89 H89C 109.5
H89B C89 H89C 109.5
N2 C90 C91 104(2)
N2 C90 H90A 111.0
C91 C90 H90A 111.0
N2 C90 H90B 111.0
C91 C90 H90B 111.0
H90A C90 H90B 109.0
C90 C91 H91A 109.5
C90 C91 H91B 109.5
H91A C91 H91B 109.5
C90 C91 H91C 109.5
H91A C91 H91C 109.5
H91B C91 H91C 109.5
C121 P3 C101 101.5(9)
C121 P3 C111 107.7(8)
C101 P3 C111 101.4(8)
C121 P3 Ir2 114.5(7)
C101 P3 Ir2 115.9(6)
C111 P3 Ir2 114.3(5)
C106 C101 C102 118.3(18)
C106 C101 P3 126.4(14)
C102 C101 P3 115.3(16)
C101 C102 C103 120(2)
C101 C102 H102 119.8
C103 C102 H102 119.8
C104 C103 C102 120(2)
C104 C103 H103 120.2
C102 C103 H103 120.2
C105 C104 C103 118(2)
C105 C104 H104 120.9
C103 C104 H104 120.9
C104 C105 C106 122(2)
C104 C105 H105 119.1
C106 C105 H105 119.1
C101 C106 C105 121.6(19)
C101 C106 H106 119.2
C105 C106 H106 119.2
C116 C111 C112 119.2(17)
C116 C111 P3 121.8(16)
C112 C111 P3 119.0(14)
C111 C112 C113 119(2)
C111 C112 H112 120.4
C113 C112 H112 120.4
C114 C113 C112 119(3)
C114 C113 H113 120.5
C112 C113 H113 120.5
C113 C114 C115 125(2)
C113 C114 H114 117.3
C115 C114 H114 117.3
C114 C115 C116 114(2)
C114 C115 H115 122.8
C116 C115 H115 122.8
C111 C116 C115 121(2)
C111 C116 H116 119.3
C115 C116 H116 119.3
C122 C121 C126 115.8(16)
C122 C121 P3 125.9(13)
C126 C121 P3 118.3(15)
C123 C122 C121 120.7(17)
C123 C122 H122 119.6
C121 C122 H122 119.6
C124 C123 C122 120(2)
C124 C123 H123 119.9
C122 C123 H123 119.9
C125 C124 C123 122(2)
C125 C124 H124 118.9
C123 C124 H124 118.9
C124 C125 C126 118(2)
C124 C125 H125 120.9
C126 C125 H125 120.9
C125 C126 C121 121(2)
C125 C126 H126 119.6
C121 C126 H126 119.6
C141 P4 C131 109.2(8)
C141 P4 C151 101.1(8)
C131 P4 C151 101.2(9)
C141 P4 Ir2 114.8(5)
C131 P4 Ir2 112.1(6)
C151 P4 Ir2 117.2(7)
C136 C131 C132 118.2(19)
C136 C131 P4 124.3(13)
C132 C131 P4 117.4(15)
C131 C132 C133 120(2)
C131 C132 H132 120.0
C133 C132 H132 120.0
C134 C133 C132 120.1(19)
C134 C133 H133 119.9
C132 C133 H133 119.9
C133 C134 C135 120(2)
C133 C134 H134 120.1
C135 C134 H134 120.1
C136 C135 C134 119(2)
C136 C135 H135 120.5
C134 C135 H135 120.5
C135 C136 C131 122.8(18)
C135 C136 H136 118.6
C131 C136 H136 118.6
C146 C141 C142 118.5(15)
C146 C141 P4 123.1(14)
C142 C141 P4 118.3(15)
C143 C142 C141 118.3(19)
C143 C142 H142 120.8
C141 C142 H142 120.8
C144 C143 C142 119.4(18)
C144 C143 H143 120.3
C142 C143 H143 120.3
C143 C144 C145 124.2(17)
C143 C144 H144 117.9
C145 C144 H144 117.9
C144 C145 C146 117(2)
C144 C145 H145 121.7
C146 C145 H145 121.7
C141 C146 C145 122.8(19)
C141 C146 H146 118.6
C145 C146 H146 118.6
C156 C151 C152 117(2)
C156 C151 P4 123.5(13)
C152 C151 P4 119.3(18)
C151 C152 C153 120(2)
C151 C152 H152 119.9
C153 C152 H152 119.9
C154 C153 C152 123(2)
C154 C153 H153 118.7
C152 C153 H153 118.7
C153 C154 C155 118(2)
C153 C154 H154 121.0
C155 C154 H154 121.0
C156 C155 C154 121(2)
C156 C155 H155 119.6
C154 C155 H155 119.6
C151 C156 C155 121.4(19)
C151 C156 H156 119.3
C155 C156 H156 119.3
F6 P5 F5 114.1(17)
F6 P5 F4 94.0(17)
F5 P5 F4 85.4(12)
F6 P5 F1 88.6(16)
F5 P5 F1 91.6(16)
F4 P5 F1 176.7(16)
F6 P5 F3 158.7(16)
F5 P5 F3 86.3(13)
F4 P5 F3 93.7(17)
F1 P5 F3 84.5(12)
F6 P5 F2 85.2(10)
F5 P5 F2 158.2(16)
F4 P5 F2 83.2(13)
F1 P5 F2 99.0(14)
F3 P5 F2 76.0(14)
F9 P6 F8 89.6(12)
F9 P6 F10 88.6(15)
F8 P6 F10 90.4(7)
F9 P6 F7 92.1(14)
F8 P6 F7 90.0(7)
F10 P6 F7 179.2(16)
F9 P6 F11 91.2(10)
F8 P6 F11 179.1(16)
F10 P6 F11 89.3(7)
F7 P6 F11 90.3(7)
F9 P6 F12 179.0(13)
F8 P6 F12 90.0(11)
F10 P6 F12 90.4(14)
F7 P6 F12 88.8(8)
F11 P6 F12 89.2(9)

loop_
_geom_bond_atom_site_label_1
_geom_bond_atom_site_label_2
_geom_bond_distance
Ir1 C1 2.009(16)
Ir1 C5 2.009(15)
Ir1 P2 2.363(4)
Ir1 P1 2.410(4)
Ir1 S2 2.456(4)
Ir1 S1 2.461(4)
N1 C7 1.33(2)
N1 C8 1.52(2)
N1 C10 1.60(3)
S1 C7 1.710(16)
S2 C7 1.701(15)
S3 C1 1.700(13)
S3 C6 1.813(18)
C1 C2 1.42(2)
C2 C3 1.36(2)
C2 H2 0.9500
C3 C4 1.44(2)
C3 H3 0.9500
C4 C5 1.31(2)
C4 H4 0.9500
C5 H5 0.9500
C6 H6A 0.9800
C6 H6B 0.9800
C6 H6C 0.9800
C8 C9 1.49(3)
C8 H8A 0.9900
C8 H8B 0.9900
C9 H9A 0.9800
C9 H9B 0.9800
C9 H9C 0.9800
C10 C11 1.33(3)
C10 H10A 0.9900
C10 H10B 0.9900
C11 H11A 0.9800
C11 H11B 0.9800
C11 H11C 0.9800
P1 C21 1.821(14)
P1 C41 1.83(2)
P1 C31 1.846(16)
C21 C22 1.39(2)
C21 C26 1.40(2)
C22 C23 1.39(2)
C22 H22 0.9500
C23 C24 1.43(3)
C23 H23 0.9500
C24 C25 1.33(2)
C24 H24 0.9500
C25 C26 1.36(2)
C25 H25 0.9500
C26 H26 0.9500
C31 C32 1.35(2)
C31 C36 1.43(2)
C32 C33 1.43(3)
C32 H32 0.9500
C33 C34 1.26(4)
C33 H33 0.9500
C34 C35 1.41(4)
C34 H34 0.9500
C35 C36 1.47(3)
C35 H35 0.9500
C36 H36 0.9500
C41 C46 1.34(3)
C41 C42 1.42(3)
C42 C43 1.40(3)
C42 H42 0.9500
C43 C44 1.31(4)
C43 H43 0.9500
C44 C45 1.32(4)
C44 H44 0.9500
C45 C46 1.52(3)
C45 H45 0.9500
C46 H46 0.9500
P2 C51 1.825(17)
P2 C61 1.832(17)
P2 C71 1.856(16)
C51 C52 1.35(2)
C51 C56 1.41(2)
C52 C53 1.37(3)
C52 H52 0.9500
C53 C54 1.32(2)
C53 H53 0.9500
C54 C55 1.41(2)
C54 H54 0.9500
C55 C56 1.33(2)
C55 H55 0.9500
C56 H56 0.9500
C61 C66 1.37(2)
C61 C62 1.40(2)
C62 C63 1.42(2)
C62 H62 0.9500
C63 C64 1.37(2)
C63 H63 0.9500
C64 C65 1.37(2)
C64 H64 0.9500
C65 C66 1.39(2)
C65 H65 0.9500
C66 H66 0.9500
C71 C76 1.35(2)
C71 C72 1.40(2)
C72 C73 1.42(2)
C72 H72 0.9500
C73 C74 1.36(2)
C73 H73 0.9500
C74 C75 1.37(3)
C74 H74 0.9500
C75 C76 1.39(2)
C75 H75 0.9500
C76 H76 0.9500
Ir2 C81 2.003(18)
Ir2 C85 2.062(14)
Ir2 P4 2.368(4)
Ir2 P3 2.374(4)
Ir2 S5 2.454(4)
Ir2 S4 2.455(4)
N2 C87 1.353(19)
N2 C90 1.41(3)
N2 C88 1.48(2)
S4 C87 1.683(18)
S5 C87 1.736(18)
S6 C81 1.721(17)
S6 C86 1.75(2)
C81 C82 1.40(2)
C82 C83 1.34(3)
C82 H82 0.9500
C83 C84 1.41(2)
C83 H83 0.9500
C84 C85 1.33(2)
C84 H84 0.9500
C85 H85 0.9500
C86 H86A 0.9800
C86 H86B 0.9800
C86 H86C 0.9800
C88 C89 1.54(3)
C88 H88A 0.9900
C88 H88B 0.9900
C89 H89A 0.9800
C89 H89B 0.9800
C89 H89C 0.9800
C90 C91 1.62(3)
C90 H90A 0.9900
C90 H90B 0.9900
C91 H91A 0.9800
C91 H91B 0.9800
C91 H91C 0.9800
P3 C121 1.808(17)
P3 C101 1.831(19)
P3 C111 1.844(15)
C101 C106 1.34(3)
C101 C102 1.40(2)
C102 C103 1.41(3)
C102 H102 0.9500
C103 C104 1.38(4)
C103 H103 0.9500
C104 C105 1.37(3)
C104 H104 0.9500
C105 C106 1.37(2)
C105 H105 0.9500
C106 H106 0.9500
C111 C116 1.38(3)
C111 C112 1.40(3)
C112 C113 1.42(3)
C112 H112 0.9500
C113 C114 1.29(4)
C113 H113 0.9500
C114 C115 1.43(3)
C114 H114 0.9500
C115 C116 1.43(3)
C115 H115 0.9500
C116 H116 0.9500
C121 C122 1.41(3)
C121 C126 1.43(2)
C122 C123 1.39(3)
C122 H122 0.9500
C123 C124 1.37(3)
C123 H123 0.9500
C124 C125 1.32(3)
C124 H124 0.9500
C125 C126 1.43(3)
C125 H125 0.9500
C126 H126 0.9500
P4 C141 1.820(16)
P4 C131 1.854(19)
P4 C151 1.86(2)
C131 C136 1.36(2)
C131 C132 1.36(2)
C132 C133 1.40(3)
C132 H132 0.9500
C133 C134 1.34(3)
C133 H133 0.9500
C134 C135 1.38(3)
C134 H134 0.9500
C135 C136 1.35(3)
C135 H135 0.9500
C136 H136 0.9500
C141 C146 1.36(3)
C141 C142 1.45(3)
C142 C143 1.41(2)
C142 H142 0.9500
C143 C144 1.35(3)
C143 H143 0.9500
C144 C145 1.38(3)
C144 H144 0.9500
C145 C146 1.40(2)
C145 H145 0.9500
C146 H146 0.9500
C151 C156 1.37(3)
C151 C152 1.38(3)
C152 C153 1.41(3)
C152 H152 0.9500
C153 C154 1.31(3)
C153 H153 0.9500
C154 C155 1.39(3)
C154 H154 0.9500
C155 C156 1.39(3)
C155 H155 0.9500
C156 H156 0.9500
P5 F6 1.460(19)
P5 F5 1.476(17)
P5 F4 1.53(2)
P5 F1 1.536(18)
P5 F3 1.58(3)
P5 F2 1.77(3)
P6 F9 1.53(3)
P6 F8 1.573(12)
P6 F10 1.576(16)
P6 F7 1.581(13)
P6 F11 1.585(12)
P6 F12 1.69(2)
